data_4078815
loop_
_publ_author_name
'Gil-Rubio, Juan'
'C\'amara, Ver\'onica'
'Bautista, Delia'
'Vicente, Jos\'e'

_publ_section_title
;
 Dinuclear Alkynyl Gold(I) Complexes Containing Bridging N-Heterocyclic
 Dicarbene Ligands: New Synthetic Routes and Luminescence
;
_journal_issue 15
_journal_name_full Organometallics
_journal_page_first 5414
_journal_paper_doi 10.1021/om300431r
_journal_volume 31
_journal_year 2012
_chemical_formula_sum 'C17 H36 Au2 Cl2 N4'
_chemical_formula_weight 761.33
_chemical_name_systematic
; 
 ? 
;
_space_group_IT_number 14
_symmetry_cell_setting monoclinic
_symmetry_space_group_name_Hall '-P 2ybc'
_symmetry_space_group_name_H-M 'P 1 21/c 1'
_atom_sites_solution_hydrogens geom
_atom_sites_solution_primary direct
_atom_sites_solution_secondary difmap
_audit_creation_method SHELXL-97
_cell_angle_alpha 90.00
_cell_angle_beta 91.891(2)
_cell_angle_gamma 90.00
_cell_formula_units_Z 12
_cell_length_a 20.9777(16)
_cell_length_b 10.5329(8)
_cell_length_c 31.728(2)
_cell_measurement_reflns_used 8747
_cell_measurement_temperature 100(2)
_cell_measurement_theta_max 28.60
_cell_measurement_theta_min 2.24
_cell_volume 7006.7(9)
_computing_cell_refinement 'Bruker SAINT'
_computing_data_collection 'Bruker SMART'
_computing_data_reduction 'Bruker SAINT'
_computing_molecular_graphics 'Bruker SHELXTL'
_computing_publication_material 'Bruker SHELXTL'
_computing_structure_refinement 'SHELXL-97 (Sheldrick, 1997)'
_computing_structure_solution 'SHELXS-97 (Sheldrick, 1990)'
_diffrn_ambient_temperature 100(2)
_diffrn_detector_area_resol_mean 8.26
_diffrn_measured_fraction_theta_full 0.998
_diffrn_measured_fraction_theta_max 0.941
_diffrn_measurement_device_type 'Bruker SMART APEX CCD'
_diffrn_measurement_method \w-scan
_diffrn_radiation_monochromator graphite
_diffrn_radiation_source 'fine-focus sealed tube'
_diffrn_radiation_type MoK\a
_diffrn_radiation_wavelength 0.71073
_diffrn_reflns_av_R_equivalents 0.0320
_diffrn_reflns_av_sigmaI/netI 0.0255
_diffrn_reflns_limit_h_max 28
_diffrn_reflns_limit_h_min -28
_diffrn_reflns_limit_k_max 14
_diffrn_reflns_limit_k_min -14
_diffrn_reflns_limit_l_max 42
_diffrn_reflns_limit_l_min -42
_diffrn_reflns_number 85602
_diffrn_reflns_theta_full 27.00
_diffrn_reflns_theta_max 28.73
_diffrn_reflns_theta_min 0.97
_exptl_absorpt_coefficient_mu 12.785
_exptl_absorpt_correction_T_max 0.4681
_exptl_absorpt_correction_T_min 0.3258
_exptl_absorpt_correction_type multi-scan
_exptl_absorpt_process_details SADABS
_exptl_crystal_colour colourless
_exptl_crystal_density_diffrn 2.165
_exptl_crystal_density_method 'not measured'
_exptl_crystal_description prism
_exptl_crystal_F_000 4296
_exptl_crystal_size_max 0.13
_exptl_crystal_size_mid 0.10
_exptl_crystal_size_min 0.07
_refine_diff_density_max 1.703
_refine_diff_density_min -0.990
_refine_diff_density_rms 0.163
_refine_ls_extinction_method none
_refine_ls_goodness_of_fit_ref 1.094
_refine_ls_hydrogen_treatment 'NH with DFIX, rigid methyls, others riding'
_refine_ls_matrix_type full
_refine_ls_number_parameters 724
_refine_ls_number_reflns 17095
_refine_ls_number_restraints 6
_refine_ls_restrained_S_all 1.094
_refine_ls_R_factor_all 0.0314
_refine_ls_R_factor_gt 0.0266
_refine_ls_shift/su_max 0.003
_refine_ls_shift/su_mean 0.000
_refine_ls_structure_factor_coef Fsqd
_refine_ls_weighting_details 'calc w=1/[\s^2^(Fo^2^)+(0.0208P)^2^+17.1135P] where P=(Fo^2^+2Fc^2^)/3'
_refine_ls_weighting_scheme calc
_refine_ls_wR_factor_gt 0.0530
_refine_ls_wR_factor_ref 0.0546
_reflns_number_gt 15547
_reflns_number_total 17095
_reflns_threshold_expression >2sigma(I)
_cod_data_source_file om300431r_si_002.cif
_cod_data_source_block vch118s
_cod_original_sg_symbol_H-M 'P 2(1)/c'
_cod_database_code 4078815

loop_
_symmetry_equiv_pos_as_xyz
'x, y, z'
'-x, y+1/2, -z+1/2'
'-x, -y, -z'
'x, -y-1/2, z-1/2'

loop_
_atom_site_label
_atom_site_type_symbol
_atom_site_fract_x
_atom_site_fract_y
_atom_site_fract_z
_atom_site_U_iso_or_equiv
_atom_site_adp_type
_atom_site_occupancy
_atom_site_symmetry_multiplicity
_atom_site_calc_flag
_atom_site_refinement_flags
Au1 Au 0.158993(7) 0.807620(14) -0.027725(5) 0.01277(4) Uani 1 1 d .
N1 N 0.24672(16) 0.8849(3) -0.09416(11) 0.0139(7) Uani 1 1 d D
H01 H 0.2813(14) 0.918(4) -0.1008(15) 0.026(14) Uiso 1 1 d D
N2 N 0.28089(15) 0.9394(3) -0.02781(10) 0.0137(7) Uani 1 1 d .
N3 N 0.21186(16) 0.8188(3) 0.09335(10) 0.0139(7) Uani 1 1 d .
N4 N 0.10837(16) 0.8788(3) 0.09693(11) 0.0144(7) Uani 1 1 d D
H04 H 0.098(2) 0.803(2) 0.0898(13) 0.013(11) Uiso 1 1 d D
Cl1 Cl 0.07121(5) 0.71865(10) 0.00235(3) 0.0189(2) Uani 1 1 d .
Cl2 Cl 0.23118(5) 1.30037(10) 0.10699(4) 0.0259(2) Uani 1 1 d .
Au2 Au 0.197483(7) 1.094618(14) 0.101981(5) 0.01382(4) Uani 1 1 d .
C1 C 0.23675(18) 0.8856(4) -0.05291(12) 0.0130(8) Uani 1 1 d .
C2 C 0.27158(19) 0.9495(4) 0.01768(12) 0.0143(8) Uani 1 1 d .
H2A H 0.2253 0.9560 0.0226 0.017 Uiso 1 1 calc R
H2B H 0.2921 1.0285 0.0283 0.017 Uiso 1 1 calc R
C3 C 0.29878(19) 0.8376(4) 0.04243(12) 0.0158(8) Uani 1 1 d .
H3A H 0.3458 0.8377 0.0409 0.019 Uiso 1 1 calc R
H3B H 0.2826 0.7576 0.0297 0.019 Uiso 1 1 calc R
C4 C 0.28020(18) 0.8440(4) 0.08872(12) 0.0159(8) Uani 1 1 d .
H4A H 0.3054 0.7808 0.1053 0.019 Uiso 1 1 calc R
H4B H 0.2906 0.9292 0.1001 0.019 Uiso 1 1 calc R
C5 C 0.16933(19) 0.9133(4) 0.09699(11) 0.0119(7) Uani 1 1 d .
C6 C 0.20584(19) 0.8295(4) -0.12918(12) 0.0154(8) Uani 1 1 d .
C7 C 0.2456(2) 0.8461(4) -0.16846(13) 0.0204(9) Uani 1 1 d .
H7A H 0.2550 0.9364 -0.1725 0.031 Uiso 1 1 calc R
H7B H 0.2215 0.8138 -0.1932 0.031 Uiso 1 1 calc R
H7C H 0.2856 0.7988 -0.1648 0.031 Uiso 1 1 calc R
C8 C 0.1935(2) 0.6883(4) -0.12262(14) 0.0215(9) Uani 1 1 d .
H8A H 0.2343 0.6428 -0.1207 0.032 Uiso 1 1 calc R
H8B H 0.1677 0.6552 -0.1465 0.032 Uiso 1 1 calc R
H8C H 0.1707 0.6761 -0.0965 0.032 Uiso 1 1 calc R
C9 C 0.1433(2) 0.9030(4) -0.13373(14) 0.0219(9) Uani 1 1 d .
H9A H 0.1186 0.8909 -0.1084 0.033 Uiso 1 1 calc R
H9B H 0.1187 0.8717 -0.1584 0.033 Uiso 1 1 calc R
H9C H 0.1525 0.9935 -0.1373 0.033 Uiso 1 1 calc R
C10 C 0.34112(18) 0.9958(4) -0.04205(13) 0.0152(8) Uani 1 1 d .
H10A H 0.3547 0.9502 -0.0675 0.018 Uiso 1 1 calc R
H10B H 0.3747 0.9842 -0.0197 0.018 Uiso 1 1 calc R
C11 C 0.3348(2) 1.1356(4) -0.05211(13) 0.0186(9) Uani 1 1 d .
H11A H 0.3054 1.1469 -0.0764 0.028 Uiso 1 1 calc R
H11B H 0.3767 1.1701 -0.0587 0.028 Uiso 1 1 calc R
H11C H 0.3183 1.1804 -0.0277 0.028 Uiso 1 1 calc R
C12 C 0.1941(2) 0.6837(4) 0.09256(13) 0.0166(8) Uani 1 1 d .
H12A H 0.2296 0.6335 0.0814 0.020 Uiso 1 1 calc R
H12B H 0.1564 0.6718 0.0733 0.020 Uiso 1 1 calc R
C13 C 0.1788(2) 0.6349(4) 0.13610(15) 0.0258(10) Uani 1 1 d .
H13A H 0.2157 0.6478 0.1553 0.039 Uiso 1 1 calc R
H13B H 0.1687 0.5442 0.1344 0.039 Uiso 1 1 calc R
H13C H 0.1421 0.6813 0.1466 0.039 Uiso 1 1 calc R
C14 C 0.05066(19) 0.9610(4) 0.09981(13) 0.0153(8) Uani 1 1 d .
C15 C 0.0447(2) 1.0485(4) 0.06155(13) 0.0190(9) Uani 1 1 d .
H15A H 0.0803 1.1089 0.0622 0.029 Uiso 1 1 calc R
H15B H 0.0043 1.0951 0.0622 0.029 Uiso 1 1 calc R
H15C H 0.0457 0.9978 0.0357 0.029 Uiso 1 1 calc R
C16 C -0.0052(2) 0.8687(4) 0.09911(15) 0.0225(9) Uani 1 1 d .
H16A H -0.0050 0.8181 0.0732 0.034 Uiso 1 1 calc R
H16B H -0.0453 0.9164 0.1001 0.034 Uiso 1 1 calc R
H16C H -0.0015 0.8123 0.1236 0.034 Uiso 1 1 calc R
C17 C 0.0523(2) 1.0336(4) 0.14129(13) 0.0212(9) Uani 1 1 d .
H17A H 0.0599 0.9742 0.1647 0.032 Uiso 1 1 calc R
H17B H 0.0114 1.0768 0.1447 0.032 Uiso 1 1 calc R
H17C H 0.0867 1.0965 0.1412 0.032 Uiso 1 1 calc R
Au1A Au 0.499790(7) 0.880350(14) 0.289608(5) 0.01417(4) Uani 1 1 d .
N1A N 0.58118(16) 0.9690(3) 0.22140(11) 0.0157(7) Uani 1 1 d D
H01A H 0.6126(18) 1.011(5) 0.2131(17) 0.041(17) Uiso 1 1 d D
N2A N 0.60857(15) 1.0518(3) 0.28576(10) 0.0139(7) Uani 1 1 d .
N3A N 0.56707(16) 0.9182(3) 0.40915(11) 0.0161(7) Uani 1 1 d .
N4A N 0.46210(16) 0.9153(3) 0.42458(11) 0.0157(7) Uani 1 1 d D
H04A H 0.461(2) 0.841(2) 0.4152(14) 0.017(12) Uiso 1 1 d D
Au2A Au 0.519390(7) 1.168141(14) 0.433802(5) 0.01334(4) Uani 1 1 d .
Cl1A Cl 0.42190(5) 0.77161(10) 0.32346(3) 0.0197(2) Uani 1 1 d .
Cl2A Cl 0.52427(5) 1.37705(10) 0.45271(4) 0.0251(2) Uani 1 1 d .
C1A C 0.56969(18) 0.9772(4) 0.26214(13) 0.0142(8) Uani 1 1 d .
C2A C 0.59970(18) 1.0677(4) 0.33126(12) 0.0136(8) Uani 1 1 d .
H2A1 H 0.5557 1.0426 0.3379 0.016 Uiso 1 1 calc R
H2A2 H 0.6050 1.1585 0.3387 0.016 Uiso 1 1 calc R
C3A C 0.64646(19) 0.9894(4) 0.35795(12) 0.0146(8) Uani 1 1 d .
H3A1 H 0.6895 1.0271 0.3563 0.017 Uiso 1 1 calc R
H3A2 H 0.6483 0.9024 0.3462 0.017 Uiso 1 1 calc R
C4A C 0.62861(19) 0.9818(4) 0.40408(12) 0.0162(8) Uani 1 1 d .
H4A1 H 0.6622 0.9348 0.4202 0.019 Uiso 1 1 calc R
H4A2 H 0.6265 1.0687 0.4158 0.019 Uiso 1 1 calc R
C5A C 0.51520(19) 0.9823(4) 0.42067(12) 0.0132(8) Uani 1 1 d .
C6A C 0.5442(2) 0.9019(4) 0.18723(13) 0.0178(9) Uani 1 1 d .
C7A C 0.5776(2) 0.9341(5) 0.14642(13) 0.0233(10) Uani 1 1 d .
H7A1 H 0.5770 1.0262 0.1421 0.035 Uiso 1 1 calc R
H7A2 H 0.5552 0.8925 0.1226 0.035 Uiso 1 1 calc R
H7A3 H 0.6218 0.9042 0.1484 0.035 Uiso 1 1 calc R
C8A C 0.5457(2) 0.7586(4) 0.19409(15) 0.0257(10) Uani 1 1 d .
H8A1 H 0.5901 0.7294 0.1956 0.039 Uiso 1 1 calc R
H8A2 H 0.5229 0.7164 0.1706 0.039 Uiso 1 1 calc R
H8A3 H 0.5251 0.7380 0.2205 0.039 Uiso 1 1 calc R
C9A C 0.4752(2) 0.9514(5) 0.18441(14) 0.0257(10) Uani 1 1 d .
H9A1 H 0.4530 0.9264 0.2098 0.039 Uiso 1 1 calc R
H9A2 H 0.4532 0.9151 0.1595 0.039 Uiso 1 1 calc R
H9A3 H 0.4756 1.0442 0.1821 0.039 Uiso 1 1 calc R
C10A C 0.66731(19) 1.1098(4) 0.26980(13) 0.0169(8) Uani 1 1 d .
H10C H 0.6820 1.1771 0.2896 0.020 Uiso 1 1 calc R
H10D H 0.6572 1.1504 0.2422 0.020 Uiso 1 1 calc R
C11A C 0.7212(2) 1.0146(4) 0.26445(13) 0.0198(9) Uani 1 1 d .
H11D H 0.7294 0.9692 0.2911 0.030 Uiso 1 1 calc R
H11E H 0.7599 1.0597 0.2566 0.030 Uiso 1 1 calc R
H11F H 0.7090 0.9537 0.2423 0.030 Uiso 1 1 calc R
C12A C 0.5688(2) 0.7789(4) 0.40335(13) 0.0180(8) Uani 1 1 d .
H12C H 0.6043 0.7568 0.3850 0.022 Uiso 1 1 calc R
H12D H 0.5285 0.7509 0.3890 0.022 Uiso 1 1 calc R
C13A C 0.5773(3) 0.7086(4) 0.44509(15) 0.0313(11) Uani 1 1 d .
H13D H 0.6160 0.7393 0.4601 0.047 Uiso 1 1 calc R
H13E H 0.5813 0.6174 0.4397 0.047 Uiso 1 1 calc R
H13F H 0.5403 0.7239 0.4624 0.047 Uiso 1 1 calc R
C14A C 0.39673(18) 0.9625(4) 0.43360(13) 0.0148(8) Uani 1 1 d .
C15A C 0.3712(2) 1.0480(4) 0.39761(13) 0.0193(9) Uani 1 1 d .
H15D H 0.3979 1.1240 0.3959 0.029 Uiso 1 1 calc R
H15E H 0.3273 1.0729 0.4030 0.029 Uiso 1 1 calc R
H15F H 0.3722 1.0014 0.3709 0.029 Uiso 1 1 calc R
C16A C 0.3963(2) 1.0292(4) 0.47638(13) 0.0183(8) Uani 1 1 d .
H16D H 0.4138 0.9720 0.4982 0.027 Uiso 1 1 calc R
H16E H 0.3524 1.0521 0.4829 0.027 Uiso 1 1 calc R
H16F H 0.4225 1.1062 0.4754 0.027 Uiso 1 1 calc R
C17A C 0.3560(2) 0.8424(4) 0.43631(15) 0.0234(10) Uani 1 1 d .
H17D H 0.3564 0.7970 0.4094 0.035 Uiso 1 1 calc R
H17E H 0.3121 0.8657 0.4426 0.035 Uiso 1 1 calc R
H17F H 0.3735 0.7874 0.4588 0.035 Uiso 1 1 calc R
Au1B Au 0.141228(7) -0.099637(15) 0.244390(5) 0.01538(4) Uani 1 1 d .
N1B N 0.21989(16) 0.1292(3) 0.23495(11) 0.0161(7) Uani 1 1 d D
H01B H 0.226(2) 0.207(2) 0.2399(14) 0.018(12) Uiso 1 1 d D
N2B N 0.11668(16) 0.1729(3) 0.24922(11) 0.0166(7) Uani 1 1 d .
N3B N 0.06018(16) 0.0534(3) 0.37532(10) 0.0168(7) Uani 1 1 d .
N4B N 0.09923(16) 0.1020(3) 0.44119(11) 0.0150(7) Uani 1 1 d D
H04B H 0.0680(14) 0.061(3) 0.4505(12) 0.006(10) Uiso 1 1 d D
Au2B Au 0.178859(7) 0.192069(14) 0.371720(5) 0.01331(4) Uani 1 1 d .
Cl1B Cl 0.11601(5) -0.31038(10) 0.24734(3) 0.0223(2) Uani 1 1 d .
Cl2B Cl 0.25741(5) 0.29464(10) 0.33680(3) 0.0207(2) Uani 1 1 d .
C1B C 0.16206(19) 0.0864(4) 0.24271(12) 0.0144(8) Uani 1 1 d .
C2B C 0.05051(19) 0.1380(4) 0.25738(13) 0.0198(9) Uani 1 1 d .
H2B1 H 0.0425 0.0500 0.2477 0.024 Uiso 1 1 calc R
H2B2 H 0.0212 0.1949 0.2411 0.024 Uiso 1 1 calc R
C3B C 0.0367(2) 0.1479(4) 0.30428(13) 0.0213(9) Uani 1 1 d .
H3B1 H 0.0526 0.2303 0.3153 0.026 Uiso 1 1 calc R
H3B2 H -0.0100 0.1452 0.3079 0.026 Uiso 1 1 calc R
C4B C 0.06799(19) 0.0407(4) 0.32950(12) 0.0172(8) Uani 1 1 d .
H4B1 H 0.0493 -0.0411 0.3199 0.021 Uiso 1 1 calc R
H4B2 H 0.1141 0.0388 0.3237 0.021 Uiso 1 1 calc R
C5B C 0.10642(19) 0.1050(4) 0.39970(12) 0.0148(8) Uani 1 1 d .
C6B C 0.28087(19) 0.0571(4) 0.23293(13) 0.0176(8) Uani 1 1 d .
C7B C 0.3308(2) 0.1574(4) 0.22255(17) 0.0276(10) Uani 1 1 d .
H7B1 H 0.3206 0.1938 0.1947 0.041 Uiso 1 1 calc R
H7B2 H 0.3731 0.1179 0.2224 0.041 Uiso 1 1 calc R
H7B3 H 0.3307 0.2247 0.2439 0.041 Uiso 1 1 calc R
C8B C 0.2779(2) -0.0414(4) 0.19761(14) 0.0227(9) Uani 1 1 d .
H8B1 H 0.2457 -0.1055 0.2038 0.034 Uiso 1 1 calc R
H8B2 H 0.3197 -0.0823 0.1956 0.034 Uiso 1 1 calc R
H8B3 H 0.2666 0.0005 0.1708 0.034 Uiso 1 1 calc R
C9B C 0.2975(2) -0.0046(4) 0.27546(14) 0.0242(10) Uani 1 1 d .
H9B1 H 0.3014 0.0612 0.2972 0.036 Uiso 1 1 calc R
H9B2 H 0.3381 -0.0501 0.2738 0.036 Uiso 1 1 calc R
H9B3 H 0.2638 -0.0644 0.2827 0.036 Uiso 1 1 calc R
C10B C 0.1276(2) 0.3113(4) 0.24702(13) 0.0190(9) Uani 1 1 d .
H10E H 0.1708 0.3308 0.2589 0.023 Uiso 1 1 calc R
H10F H 0.0962 0.3554 0.2645 0.023 Uiso 1 1 calc R
C11B C 0.1218(2) 0.3610(4) 0.20204(14) 0.0236(10) Uani 1 1 d .
H11G H 0.1535 0.3191 0.1848 0.035 Uiso 1 1 calc R
H11H H 0.1292 0.4528 0.2020 0.035 Uiso 1 1 calc R
H11I H 0.0789 0.3430 0.1903 0.035 Uiso 1 1 calc R
C12B C -0.0013(2) 0.0046(4) 0.39000(13) 0.0204(9) Uani 1 1 d .
H12E H -0.0355 0.0261 0.3690 0.024 Uiso 1 1 calc R
H12F H -0.0114 0.0468 0.4168 0.024 Uiso 1 1 calc R
C13B C -0.0002(2) -0.1365(5) 0.39658(15) 0.0285(10) Uani 1 1 d .
H13G H 0.0130 -0.1784 0.3707 0.043 Uiso 1 1 calc R
H13H H -0.0429 -0.1658 0.4036 0.043 Uiso 1 1 calc R
H13I H 0.0301 -0.1574 0.4197 0.043 Uiso 1 1 calc R
C14B C 0.14292(19) 0.1529(4) 0.47542(12) 0.0146(8) Uani 1 1 d .
C15B C 0.2061(2) 0.0822(4) 0.47569(14) 0.0224(9) Uani 1 1 d .
H15G H 0.1983 -0.0092 0.4780 0.034 Uiso 1 1 calc R
H15H H 0.2329 0.1105 0.4998 0.034 Uiso 1 1 calc R
H15I H 0.2279 0.0997 0.4495 0.034 Uiso 1 1 calc R
C16B C 0.1525(2) 0.2958(4) 0.47065(14) 0.0205(9) Uani 1 1 d .
H16G H 0.1728 0.3132 0.4439 0.031 Uiso 1 1 calc R
H16H H 0.1799 0.3271 0.4940 0.031 Uiso 1 1 calc R
H16I H 0.1111 0.3387 0.4710 0.031 Uiso 1 1 calc R
C17B C 0.1083(2) 0.1276(4) 0.51619(13) 0.0206(9) Uani 1 1 d .
H17G H 0.0674 0.1726 0.5154 0.031 Uiso 1 1 calc R
H17H H 0.1346 0.1578 0.5403 0.031 Uiso 1 1 calc R
H17I H 0.1008 0.0362 0.5191 0.031 Uiso 1 1 calc R

loop_
_atom_site_aniso_label
_atom_site_aniso_U_11
_atom_site_aniso_U_22
_atom_site_aniso_U_33
_atom_site_aniso_U_23
_atom_site_aniso_U_13
_atom_site_aniso_U_12
Au1 0.01127(7) 0.01492(7) 0.01215(7) -0.00007(5) 0.00094(5) -0.00112(5)
N1 0.0102(17) 0.0164(17) 0.0152(17) -0.0004(13) 0.0028(13) -0.0016(13)
N2 0.0125(16) 0.0164(16) 0.0126(16) -0.0004(13) 0.0036(13) -0.0018(13)
N3 0.0127(17) 0.0171(17) 0.0119(16) -0.0002(13) 0.0026(13) 0.0021(13)
N4 0.0162(17) 0.0120(16) 0.0151(17) 0.0012(13) 0.0014(13) 0.0010(13)
Cl1 0.0137(5) 0.0244(5) 0.0186(5) 0.0008(4) 0.0015(4) -0.0045(4)
Cl2 0.0249(6) 0.0189(5) 0.0337(6) -0.0040(4) -0.0007(5) -0.0083(4)
Au2 0.01223(7) 0.01524(7) 0.01395(7) -0.00082(6) -0.00010(6) -0.00185(5)
C1 0.0095(18) 0.0122(18) 0.017(2) 0.0002(15) -0.0008(15) 0.0029(14)
C2 0.016(2) 0.0157(19) 0.0113(19) -0.0006(15) 0.0020(15) -0.0019(15)
C3 0.0128(19) 0.023(2) 0.0122(19) -0.0017(16) 0.0035(15) 0.0021(16)
C4 0.0111(19) 0.022(2) 0.015(2) 0.0008(16) -0.0025(15) 0.0026(16)
C5 0.0145(19) 0.0185(19) 0.0028(16) 0.0022(14) -0.0016(14) 0.0020(15)
C6 0.017(2) 0.019(2) 0.0100(19) -0.0022(15) -0.0018(15) -0.0026(16)
C7 0.021(2) 0.027(2) 0.013(2) -0.0028(17) 0.0015(17) 0.0000(18)
C8 0.028(2) 0.017(2) 0.020(2) -0.0058(17) -0.0018(18) -0.0028(17)
C9 0.019(2) 0.026(2) 0.020(2) 0.0013(18) -0.0013(17) 0.0059(18)
C10 0.0114(19) 0.019(2) 0.015(2) 0.0013(16) 0.0012(15) -0.0006(15)
C11 0.020(2) 0.019(2) 0.017(2) 0.0007(16) 0.0022(16) -0.0040(17)
C12 0.019(2) 0.0134(19) 0.017(2) 0.0027(15) 0.0024(16) 0.0061(16)
C13 0.028(3) 0.022(2) 0.027(2) 0.0085(19) 0.007(2) 0.0062(19)
C14 0.013(2) 0.0152(19) 0.018(2) 0.0007(16) -0.0001(15) 0.0023(15)
C15 0.018(2) 0.019(2) 0.020(2) 0.0035(17) -0.0033(17) 0.0014(16)
C16 0.014(2) 0.021(2) 0.034(3) -0.0015(19) 0.0052(18) -0.0018(17)
C17 0.017(2) 0.027(2) 0.020(2) -0.0038(18) 0.0014(17) 0.0038(17)
Au1A 0.01169(7) 0.01675(7) 0.01405(7) -0.00095(6) 0.00032(5) -0.00040(6)
N1A 0.0147(18) 0.0192(18) 0.0132(17) -0.0028(14) -0.0003(14) -0.0021(14)
N2A 0.0129(17) 0.0179(17) 0.0107(16) 0.0001(13) -0.0009(13) -0.0020(13)
N3A 0.0157(18) 0.0186(17) 0.0142(17) 0.0003(13) 0.0020(13) -0.0002(14)
N4A 0.0143(17) 0.0131(17) 0.0197(18) -0.0010(14) 0.0019(14) 0.0009(13)
Au2A 0.01174(7) 0.01237(7) 0.01579(8) -0.00032(5) -0.00113(6) -0.00008(5)
Cl1A 0.0171(5) 0.0222(5) 0.0200(5) -0.0014(4) 0.0022(4) -0.0045(4)
Cl2A 0.0206(5) 0.0147(5) 0.0396(7) -0.0047(4) -0.0058(5) -0.0005(4)
C1A 0.0125(19) 0.0129(19) 0.017(2) 0.0021(15) 0.0003(15) 0.0032(15)
C2A 0.0119(19) 0.0162(19) 0.0126(19) -0.0002(15) -0.0014(15) 0.0027(15)
C3A 0.0131(19) 0.020(2) 0.0108(19) 0.0002(15) -0.0005(15) 0.0054(15)
C4A 0.014(2) 0.022(2) 0.0120(19) 0.0013(16) -0.0001(15) 0.0009(16)
C5A 0.018(2) 0.0128(18) 0.0093(18) 0.0037(14) -0.0009(15) 0.0003(15)
C6A 0.015(2) 0.024(2) 0.014(2) -0.0079(16) -0.0029(16) -0.0035(16)
C7A 0.019(2) 0.035(3) 0.016(2) -0.0094(18) -0.0014(17) -0.0014(19)
C8A 0.026(2) 0.022(2) 0.029(3) -0.0070(19) -0.0003(19) -0.0020(19)
C9A 0.020(2) 0.037(3) 0.021(2) -0.005(2) -0.0007(18) 0.003(2)
C10A 0.016(2) 0.020(2) 0.014(2) 0.0020(16) -0.0025(16) -0.0066(16)
C11A 0.016(2) 0.026(2) 0.017(2) 0.0011(17) 0.0020(16) -0.0038(17)
C12A 0.020(2) 0.014(2) 0.019(2) -0.0008(16) 0.0012(17) 0.0007(16)
C13A 0.047(3) 0.020(2) 0.027(3) 0.0026(19) -0.003(2) -0.001(2)
C14A 0.0112(19) 0.0153(19) 0.018(2) -0.0024(16) 0.0023(15) -0.0011(15)
C15A 0.015(2) 0.025(2) 0.017(2) 0.0009(17) -0.0013(16) 0.0020(17)
C16A 0.017(2) 0.024(2) 0.014(2) -0.0031(16) 0.0018(16) 0.0030(17)
C17A 0.020(2) 0.020(2) 0.031(3) -0.0037(18) 0.0038(19) -0.0053(17)
Au1B 0.01379(8) 0.01915(8) 0.01310(7) 0.00099(6) -0.00093(6) 0.00028(6)
N1B 0.0153(18) 0.0163(18) 0.0169(18) 0.0008(14) 0.0011(13) 0.0023(14)
N2B 0.0127(17) 0.0233(18) 0.0138(17) 0.0033(14) 0.0011(13) 0.0032(14)
N3B 0.0151(17) 0.0260(19) 0.0094(16) 0.0000(14) 0.0015(13) -0.0056(14)
N4B 0.0147(18) 0.0166(17) 0.0138(17) -0.0013(13) 0.0001(14) -0.0035(13)
Au2B 0.01158(7) 0.01563(7) 0.01279(7) 0.00099(5) 0.00159(5) -0.00114(5)
Cl1B 0.0177(5) 0.0219(5) 0.0272(6) 0.0006(4) -0.0028(4) -0.0022(4)
Cl2B 0.0187(5) 0.0251(5) 0.0183(5) 0.0027(4) 0.0034(4) -0.0074(4)
C1B 0.017(2) 0.020(2) 0.0060(17) 0.0013(15) 0.0001(15) 0.0000(16)
C2B 0.014(2) 0.030(2) 0.015(2) 0.0022(17) 0.0001(16) 0.0041(17)
C3B 0.016(2) 0.032(2) 0.016(2) 0.0013(18) 0.0028(16) 0.0055(18)
C4B 0.016(2) 0.025(2) 0.0109(19) 0.0026(16) 0.0025(15) -0.0039(17)
C5B 0.017(2) 0.0135(19) 0.0145(19) 0.0000(15) 0.0013(15) 0.0012(15)
C6B 0.012(2) 0.020(2) 0.021(2) 0.0013(17) 0.0010(16) 0.0038(16)
C7B 0.016(2) 0.024(2) 0.043(3) 0.002(2) 0.007(2) 0.0035(18)
C8B 0.020(2) 0.027(2) 0.021(2) -0.0057(18) 0.0005(18) 0.0075(18)
C9B 0.024(2) 0.028(2) 0.020(2) 0.0025(18) -0.0062(18) 0.0062(19)
C10B 0.018(2) 0.019(2) 0.020(2) -0.0014(17) 0.0034(17) 0.0009(16)
C11B 0.028(2) 0.022(2) 0.021(2) 0.0053(18) -0.0045(18) 0.0012(18)
C12B 0.020(2) 0.027(2) 0.014(2) -0.0013(17) 0.0003(17) -0.0060(18)
C13B 0.033(3) 0.034(3) 0.019(2) 0.004(2) -0.0018(19) -0.006(2)
C14B 0.0135(19) 0.018(2) 0.0120(19) -0.0014(15) -0.0005(15) -0.0017(15)
C15B 0.017(2) 0.030(2) 0.020(2) -0.0044(18) 0.0026(17) 0.0027(18)
C16B 0.023(2) 0.018(2) 0.021(2) -0.0042(17) 0.0010(18) -0.0045(17)
C17B 0.021(2) 0.026(2) 0.015(2) -0.0045(17) 0.0011(17) 0.0010(18)

loop_
_atom_type_symbol
_atom_type_description
_atom_type_scat_dispersion_real
_atom_type_scat_dispersion_imag
_atom_type_scat_source
C C 0.0033 0.0016 'International Tables Vol C Tables 4.2.6.8 and 6.1.1.4'
H H 0.0000 0.0000 'International Tables Vol C Tables 4.2.6.8 and 6.1.1.4'
N N 0.0061 0.0033 'International Tables Vol C Tables 4.2.6.8 and 6.1.1.4'
Cl Cl 0.1484 0.1585 'International Tables Vol C Tables 4.2.6.8 and 6.1.1.4'
Au Au -2.0133 8.8022 'International Tables Vol C Tables 4.2.6.8 and 6.1.1.4'

loop_
_geom_angle_atom_site_label_1
_geom_angle_atom_site_label_2
_geom_angle_atom_site_label_3
_geom_angle
C1 Au1 Cl1 178.85(12)
C1 N1 C6 128.8(3)
C1 N2 C2 120.5(3)
C1 N2 C10 125.0(3)
C2 N2 C10 114.5(3)
C5 N3 C4 121.8(3)
C5 N3 C12 123.3(3)
C4 N3 C12 114.9(3)
C5 N4 C14 128.6(3)
C5 Au2 Cl2 178.95(12)
N2 C1 N1 117.6(3)
N2 C1 Au1 119.6(3)
N1 C1 Au1 122.9(3)
N2 C2 C3 113.1(3)
C2 C3 C4 111.0(3)
N3 C4 C3 111.6(3)
N4 C5 N3 116.0(4)
N4 C5 Au2 122.8(3)
N3 C5 Au2 121.2(3)
N1 C6 C9 110.0(3)
N1 C6 C8 111.9(3)
C9 C6 C8 111.0(4)
N1 C6 C7 104.2(3)
C9 C6 C7 110.7(3)
C8 C6 C7 108.7(3)
N2 C10 C11 112.7(3)
N3 C12 C13 111.9(3)
N4 C14 C17 110.4(3)
N4 C14 C16 104.8(3)
C17 C14 C16 109.2(3)
N4 C14 C15 110.3(3)
C17 C14 C15 112.6(3)
C16 C14 C15 109.4(3)
C1A Au1A Cl1A 177.76(12)
C1A N1A C6A 129.3(4)
C1A N2A C2A 121.3(3)
C1A N2A C10A 123.2(3)
C2A N2A C10A 115.0(3)
C5A N3A C4A 121.6(3)
C5A N3A C12A 123.8(3)
C4A N3A C12A 114.5(3)
C5A N4A C14A 128.2(3)
C5A Au2A Cl2A 176.76(11)
N1A C1A N2A 117.1(4)
N1A C1A Au1A 123.3(3)
N2A C1A Au1A 119.6(3)
N2A C2A C3A 112.6(3)
C2A C3A C4A 112.9(3)
N3A C4A C3A 111.9(3)
N4A C5A N3A 116.7(4)
N4A C5A Au2A 122.1(3)
N3A C5A Au2A 121.2(3)
N1A C6A C8A 111.0(4)
N1A C6A C7A 105.6(3)
C8A C6A C7A 109.4(4)
N1A C6A C9A 110.3(3)
C8A C6A C9A 111.0(4)
C7A C6A C9A 109.4(4)
N2A C10A C11A 113.3(3)
N3A C12A C13A 112.1(3)
N4A C14A C16A 110.8(3)
N4A C14A C17A 104.6(3)
C16A C14A C17A 108.1(3)
N4A C14A C15A 110.6(3)
C16A C14A C15A 112.3(3)
C17A C14A C15A 110.2(3)
C1B Au1B Cl1B 178.81(12)
C1B N1B C6B 128.8(4)
C1B N2B C2B 122.5(4)
C1B N2B C10B 123.5(3)
C2B N2B C10B 113.9(3)
C5B N3B C4B 120.4(3)
C5B N3B C12B 125.7(3)
C4B N3B C12B 113.9(3)
C5B N4B C14B 128.5(3)
C5B Au2B Cl2B 176.73(12)
N1B C1B N2B 117.1(4)
N1B C1B Au1B 122.6(3)
N2B C1B Au1B 120.3(3)
N2B C2B C3B 111.4(3)
C4B C3B C2B 111.7(3)
N3B C4B C3B 113.0(3)
N4B C5B N3B 117.4(4)
N4B C5B Au2B 124.1(3)
N3B C5B Au2B 118.4(3)
N1B C6B C8B 111.4(3)
N1B C6B C9B 110.5(3)
C8B C6B C9B 111.2(4)
N1B C6B C7B 104.6(3)
C8B C6B C7B 108.8(4)
C9B C6B C7B 110.2(4)
N2B C10B C11B 112.1(3)
N3B C12B C13B 112.3(4)
N4B C14B C15B 110.0(3)
N4B C14B C16B 111.2(3)
C15B C14B C16B 111.4(3)
N4B C14B C17B 104.8(3)
C15B C14B C17B 110.4(3)
C16B C14B C17B 108.9(3)

loop_
_geom_bond_atom_site_label_1
_geom_bond_atom_site_label_2
_geom_bond_distance
Au1 C1 2.015(4)
Au1 Cl1 2.3012(10)
N1 C1 1.332(5)
N1 C6 1.499(5)
N2 C1 1.328(5)
N2 C2 1.467(5)
N2 C10 1.480(5)
N3 C5 1.344(5)
N3 C4 1.470(5)
N3 C12 1.471(5)
N4 C5 1.329(5)
N4 C14 1.493(5)
Cl2 Au2 2.2834(10)
Au2 C5 2.004(4)
C2 C3 1.518(5)
C3 C4 1.533(5)
C6 C9 1.525(6)
C6 C8 1.526(6)
C6 C7 1.532(5)
C10 C11 1.511(6)
C12 C13 1.518(6)
C14 C17 1.521(6)
C14 C16 1.523(6)
C14 C15 1.526(5)
Au1A C1A 2.009(4)
Au1A Cl1A 2.2915(10)
N1A C1A 1.326(5)
N1A C6A 1.490(5)
N2A C1A 1.343(5)
N2A C2A 1.471(5)
N2A C10A 1.480(5)
N3A C5A 1.341(5)
N3A C4A 1.468(5)
N3A C12A 1.479(5)
N4A C5A 1.328(5)
N4A C14A 1.495(5)
Au2A C5A 2.003(4)
Au2A Cl2A 2.2821(11)
C2A C3A 1.518(5)
C3A C4A 1.525(5)
C6A C8A 1.525(6)
C6A C7A 1.530(6)
C6A C9A 1.538(6)
C10A C11A 1.525(6)
C12A C13A 1.523(6)
C14A C16A 1.528(5)
C14A C17A 1.531(6)
C14A C15A 1.536(6)
Au1B C1B 2.008(4)
Au1B Cl1B 2.2845(11)
N1B C1B 1.325(5)
N1B C6B 1.491(5)
N2B C1B 1.339(5)
N2B C2B 1.467(5)
N2B C10B 1.477(5)
N3B C5B 1.336(5)
N3B C4B 1.474(5)
N3B C12B 1.478(5)
N4B C5B 1.330(5)
N4B C14B 1.497(5)
Au2B C5B 2.007(4)
Au2B Cl2B 2.2870(10)
C2B C3B 1.529(6)
C3B C4B 1.520(6)
C6B C8B 1.526(6)
C6B C9B 1.528(6)
C6B C7B 1.532(6)
C10B C11B 1.521(6)
C12B C13B 1.500(6)
C14B C15B 1.520(6)
C14B C16B 1.527(6)
C14B C17B 1.527(6)

loop_
_geom_hbond_atom_site_label_D
_geom_hbond_atom_site_label_H
_geom_hbond_atom_site_label_A
_geom_hbond_distance_DH
_geom_hbond_distance_HA
_geom_hbond_distance_DA
_geom_hbond_angle_DHA
_geom_hbond_site_symmetry_A
C3 H3A Cl2A 0.99 2.76 3.733(4) 168.8 2_645
C7A H7A1 Cl1A 0.98 2.81 3.681(5) 149.2 2_655
C7A H7A3 Cl2B 0.98 2.81 3.782(5) 171.7 2_655
C13B H13I Cl1 0.98 2.81 3.731(5) 157.4 4_566
C17B H17I Cl1 0.98 2.80 3.752(5) 163.4 4_566
